data_1523681
loop_
_publ_author_name
'Giessen, B.C.'
'Jaehnigen, U.'
'Grant, N.J.'

_publ_section_title
;
 Ordered AB and AB3 phases in T6-T9 alloy systems and a modified Mo-Ir
 phase diagram
;
_journal_name_full 'Journal of the Less-Common Metals'
_journal_page_first 147
_journal_page_last 150
_journal_volume 10
_journal_year 1966
_chemical_formula_sum 'Ir W'
_space_group_IT_number 51
_symmetry_space_group_name_Hall '-P 2a 2a'
_symmetry_space_group_name_H-M 'P m m a'
_cell_angle_alpha 90
_cell_angle_beta 90
_cell_angle_gamma 90
_cell_formula_units_Z 2
_cell_length_a 4.452
_cell_length_b 2.76
_cell_length_c 4.811
_cell_volume 59.115
_citation_journal_id_ASTM JCOMAH
_cod_data_source_file Giessen_JCOMAH_1966_843.cif
_cod_data_source_block Ir1W1
_cod_original_cell_volume 59.11526
_cod_original_formula_sum 'Ir1 W1'
_cod_database_code 1523681

loop_
_symmetry_equiv_pos_as_xyz
x,y,z
-x+1/2,-y,z
x+1/2,-y,-z
-x,y,-z
-x,-y,-z
x-1/2,y,-z
-x-1/2,y,z
x,-y,z

loop_
_atom_site_label
_atom_site_type_symbol
_atom_site_fract_x
_atom_site_fract_y
_atom_site_fract_z
_atom_site_occupancy
_atom_site_U_iso_or_equiv
Ir1 Ir 0.25 0.5 0.667 1 0.0
W1 W 0.25 0 0.167 1 0.0
